data_7113435
loop_
_publ_author_name
'Stephen Clark, J.'
'Myatt, James'
'Wilson, Claire'
'Roberts, Lee'
'Walshe, Nigel'

_publ_section_title
;
 Exploration of the biomimetic synthesis of indole-diterpene mycotoxins:
 an unexpected cascade reaction during the attempted synthesis of emindole
 SB
;
_journal_coden_ASTM CHCOFS
_journal_issue 13
_journal_name_full
;
 Chemical Communications (Cambridge, United Kingdom)
;
_journal_page_first 1546
_journal_page_last 1547
_journal_paper_doi 10.1039/b302105j
_journal_year 2003
_chemical_formula_sum 'C30 H45 N O Si'
_chemical_formula_weight 463.76
_space_group_IT_number 179
_symmetry_cell_setting hexagonal
_symmetry_space_group_name_Hall 'P 65 2 (0 0 1)'
_symmetry_space_group_name_H-M 'P 65 2 2'
_atom_sites_solution_hydrogens 'geometrically placed, Me and OH from delta-F'
_atom_sites_solution_primary direct
_atom_sites_solution_secondary difmap
_audit_creation_method SHELXL-97
_cell_angle_alpha 90.00
_cell_angle_beta 90.00
_cell_angle_gamma 120.00
_cell_formula_units_Z 12
_cell_length_a 11.1741(4)
_cell_length_b 11.1741(4)
_cell_length_c 75.735(4)
_cell_measurement_reflns_used 5408
_cell_measurement_temperature 150(2)
_cell_measurement_theta_max 26.45
_cell_measurement_theta_min 2.35
_cell_volume 8189.4(6)
_computing_cell_refinement 'Bruker SAINT version 6.02a (Bruker, 2000)'
_computing_data_collection 'Bruker SMART version 5.624 (Bruker, 2001)'
_computing_data_reduction 'Bruker SAINT; Bruker SHELXTL (Bruker, 2001)'
_computing_publication_material 'SHELXL-97; PLATON (Spek, 2001)'
_computing_structure_refinement 'SHELXL-97 (Sheldrick, 1997)'
_computing_structure_solution 'SHELXS-97 (Sheldrick, 1990)'
_diffrn_ambient_temperature 150(2)
_diffrn_measured_fraction_theta_full 0.998
_diffrn_measured_fraction_theta_max 0.998
_diffrn_measurement_device_type 'Bruker SMART1000 CCD area detector'
_diffrn_measurement_method omega
_diffrn_radiation_monochromator graphite
_diffrn_radiation_source 'normal-focus sealed tube'
_diffrn_radiation_type MoK\a
_diffrn_radiation_wavelength 0.71073
_diffrn_reflns_av_R_equivalents 0.102
_diffrn_reflns_av_sigmaI/netI 0.0653
_diffrn_reflns_limit_h_max 9
_diffrn_reflns_limit_h_min -14
_diffrn_reflns_limit_k_max 14
_diffrn_reflns_limit_k_min -12
_diffrn_reflns_limit_l_max 97
_diffrn_reflns_limit_l_min -45
_diffrn_reflns_number 33782
_diffrn_reflns_theta_full 25.00
_diffrn_reflns_theta_max 25.00
_diffrn_reflns_theta_min 2.36
_diffrn_standards_decay_% none
_exptl_absorpt_coefficient_mu 0.108
_exptl_absorpt_correction_type none
_exptl_crystal_colour colourless
_exptl_crystal_density_diffrn 1.128
_exptl_crystal_density_meas 0
_exptl_crystal_density_method 'not measured'
_exptl_crystal_description 'hexagonal prism'
_exptl_crystal_F_000 3048
_exptl_crystal_size_max 0.27
_exptl_crystal_size_mid 0.27
_exptl_crystal_size_min 0.18
_refine_diff_density_max 1.022
_refine_diff_density_min -0.628
_refine_diff_density_rms 0.062
_refine_ls_abs_structure_details 'Flack H D (1983), Acta Cryst. A39, 876-881'
_refine_ls_abs_structure_Flack 0.2(4)
_refine_ls_extinction_method none
_refine_ls_goodness_of_fit_ref 1.011
_refine_ls_hydrogen_treatment 'riding model, Me and OH as rigid rotor'
_refine_ls_matrix_type full
_refine_ls_number_parameters 308
_refine_ls_number_reflns 4803
_refine_ls_number_restraints 21
_refine_ls_restrained_S_all 1.016
_refine_ls_R_factor_all 0.1238
_refine_ls_R_factor_gt 0.0906
_refine_ls_shift/su_max 0.002
_refine_ls_shift/su_mean 0.000
_refine_ls_structure_factor_coef Fsqd
_refine_ls_weighting_details 'calc w=1/[\s^2^(Fo^2^)+(0.1430P)^2^+11.6227P] where P=(Fo^2^+2Fc^2^)/3'
_refine_ls_weighting_scheme calc
_refine_ls_wR_factor_gt 0.2428
_refine_ls_wR_factor_ref 0.2628
_reflns_number_gt 3301
_reflns_number_total 4803
_reflns_threshold_expression >2sigma(I)
_cod_duplicate_entry 7103718
_cod_data_source_file b302105j.txt
_cod_data_source_block nsitbo
_cod_depositor_comments
;
The following automatic conversions were performed:

'_symmetry_cell_setting' value 'Hexagonal' changed to 'hexagonal'
according to
/usr/data/users/saulius/automatic-downloads/retrospective/RSC/lib/dictionaries/cif_core.dic
dictionary named 'cif_core.dic' version 2.4.2 from 2011-04-26.

Automatic conversion script
Id: cif_fix_values 2281 2013-09-26 08:29:07Z andrius 
;
_cod_original_sg_symbol_H-M 'P6(5) 2 2'
_cod_database_code 7113435

loop_
_symmetry_equiv_pos_as_xyz
'x, y, z'
'x-y, x, z+5/6'
'-y, x-y, z+2/3'
'-x, -y, z+1/2'
'-x+y, -x, z+1/3'
'y, -x+y, z+1/6'
'-y, -x, -z+1/6'
'x-y, -y, -z'
'x, x-y, -z+5/6'
'y, x, -z+2/3'
'-x+y, y, -z+1/2'
'-x, -x+y, -z+1/3'

loop_
_atom_site_label
_atom_site_type_symbol
_atom_site_fract_x
_atom_site_fract_y
_atom_site_fract_z
_atom_site_U_iso_or_equiv
_atom_site_adp_type
_atom_site_occupancy
_atom_site_symmetry_multiplicity
_atom_site_calc_flag
_atom_site_refinement_flags
Si Si 0.48202(18) 0.97877(18) 0.05779(2) 0.0519(5) Uani 1 1 d D
N N 0.3381(5) 1.0073(5) 0.05750(6) 0.0502(13) Uani 1 1 d .
O O -0.3019(5) 0.6222(5) -0.03283(6) 0.0639(13) Uani 1 1 d .
H1 H -0.2602 0.6097 -0.0412 0.096 Uiso 1 1 calc R
C1 C 0.2108(6) 0.9449(6) 0.04797(7) 0.0440(14) Uani 1 1 d .
C2 C 0.1344(5) 0.8186(6) 0.03577(7) 0.0423(14) Uani 1 1 d .
C3 C 0.2001(6) 0.7992(6) 0.01924(7) 0.0424(14) Uani 1 1 d .
H3A H 0.2679 0.7708 0.0226 0.051 Uiso 1 1 calc R
H3B H 0.2500 0.8879 0.0128 0.051 Uiso 1 1 calc R
C4 C 0.0900(6) 0.6890(6) 0.00714(7) 0.0412(13) Uani 1 1 d .
H4A H 0.0453 0.5990 0.0133 0.049 Uiso 1 1 calc R
H4B H 0.1354 0.6797 -0.0036 0.049 Uiso 1 1 calc R
C5 C -0.0221(5) 0.7244(5) 0.00159(7) 0.0356(12) Uani 1 1 d .
H5 H 0.0318 0.8200 -0.0034 0.043 Uiso 1 1 calc R
C6 C -0.1129(5) 0.6373(6) -0.01401(7) 0.0374(12) Uani 1 1 d .
C7 C -0.2049(7) 0.7000(7) -0.01908(8) 0.0534(16) Uani 1 1 d .
H7 H -0.1430 0.7957 -0.0236 0.064 Uiso 1 1 calc R
C8 C -0.2857(6) 0.7098(6) -0.00350(8) 0.0497(16) Uani 1 1 d .
H8A H -0.3421 0.7505 -0.0075 0.060 Uiso 1 1 calc R
H8B H -0.3493 0.6160 0.0011 0.060 Uiso 1 1 calc R
C9 C -0.1895(6) 0.7980(6) 0.01113(7) 0.0417(13) Uani 1 1 d .
H9A H -0.2450 0.8009 0.0211 0.050 Uiso 1 1 calc R
H9B H -0.1309 0.8936 0.0068 0.050 Uiso 1 1 calc R
C10 C -0.0958(5) 0.7413(5) 0.01768(7) 0.0350(12) Uani 1 1 d .
C11 C 0.0205(5) 0.8535(6) 0.02914(7) 0.0369(12) Uani 1 1 d .
H11 H 0.0720 0.9320 0.0207 0.044 Uiso 1 1 calc R
C12 C -0.0117(6) 0.9204(6) 0.04480(7) 0.0443(14) Uani 1 1 d .
H12A H -0.0431 0.9846 0.0408 0.053 Uiso 1 1 calc R
H12B H -0.0814 0.8503 0.0528 0.053 Uiso 1 1 calc R
C13 C 0.1300(6) 0.9964(6) 0.05324(7) 0.0429(14) Uani 1 1 d .
C14 C 0.2001(6) 1.0980(6) 0.06621(7) 0.0451(14) Uani 1 1 d .
C15 C 0.1666(6) 1.1853(6) 0.07577(7) 0.0447(14) Uani 1 1 d .
H15 H 0.0786 1.1781 0.0745 0.054 Uiso 1 1 calc R
C16 C 0.2647(6) 1.2820(6) 0.08708(7) 0.0469(14) Uani 1 1 d .
H16 H 0.2442 1.3420 0.0936 0.056 Uiso 1 1 calc R
C17 C 0.3918(7) 1.2917(6) 0.08886(7) 0.0516(16) Uani 1 1 d .
H17 H 0.4578 1.3594 0.0966 0.062 Uiso 1 1 calc R
C18 C 0.4273(6) 1.2056(6) 0.07971(8) 0.0501(15) Uani 1 1 d .
H18 H 0.5154 1.2133 0.0812 0.060 Uiso 1 1 calc R
C19 C 0.3286(6) 1.1072(6) 0.06826(7) 0.0420(13) Uani 1 1 d .
C20 C 0.4410(10) 0.8052(8) 0.05015(12) 0.097(3) Uani 1 1 d D
H20A H 0.3600 0.7347 0.0565 0.145 Uiso 1 1 calc R
H20B H 0.5200 0.7921 0.0524 0.145 Uiso 1 1 calc R
H20C H 0.4211 0.7968 0.0375 0.145 Uiso 1 1 calc R
C21 C 0.5455(8) 0.9897(9) 0.08055(8) 0.077(2) Uani 1 1 d DU
H21A H 0.4718 0.9730 0.0889 0.116 Uiso 1 1 calc R
H21B H 0.6251 1.0819 0.0826 0.116 Uiso 1 1 calc R
H21C H 0.5732 0.9200 0.0822 0.116 Uiso 1 1 calc R
C22 C 0.6152(7) 1.1061(6) 0.04316(7) 0.083(2) Uani 1 1 d DU
C23 C 0.7415(7) 1.0779(8) 0.04349(11) 0.080(2) Uani 1 1 d D
H23A H 0.7183 0.9956 0.0364 0.120 Uiso 1 1 calc R
H23B H 0.7602 1.0631 0.0557 0.120 Uiso 1 1 calc R
H23C H 0.8236 1.1578 0.0385 0.120 Uiso 1 1 calc R
C24 C 0.5631(9) 1.0899(11) 0.02355(9) 0.110(4) Uani 1 1 d D
H24A H 0.4939 1.1190 0.0227 0.165 Uiso 1 1 calc R
H24B H 0.5217 0.9930 0.0200 0.165 Uiso 1 1 calc R
H24C H 0.6413 1.1476 0.0158 0.165 Uiso 1 1 calc R
C25 C 0.6750(9) 1.2606(7) 0.04903(12) 0.098(3) Uani 1 1 d D
H25A H 0.7593 1.3199 0.0423 0.147 Uiso 1 1 calc R
H25B H 0.6967 1.2693 0.0617 0.147 Uiso 1 1 calc R
H25C H 0.6064 1.2890 0.0468 0.147 Uiso 1 1 calc R
C26 C 0.0800(7) 0.6926(7) 0.04850(8) 0.0540(16) Uani 1 1 d .
H26A H 0.0507 0.6081 0.0416 0.081 Uiso 1 1 calc R
H26B H 0.0013 0.6844 0.0552 0.081 Uiso 1 1 calc R
H26C H 0.1538 0.7061 0.0567 0.081 Uiso 1 1 calc R
C27 C -0.0209(7) 0.6604(7) -0.02983(8) 0.0534(16) Uani 1 1 d .
H27 H 0.0474 0.7538 -0.0320 0.064 Uiso 1 1 calc R
C28 C -0.0220(7) 0.5701(8) -0.04094(8) 0.0630(19) Uani 1 1 d .
H28A H -0.0875 0.4747 -0.0396 0.076 Uiso 1 1 calc R
H28B H 0.0427 0.5999 -0.0504 0.076 Uiso 1 1 calc R
C29 C -0.2018(6) 0.4812(6) -0.00978(8) 0.0461(14) Uani 1 1 d .
H29A H -0.2529 0.4314 -0.0204 0.069 Uiso 1 1 calc R
H29B H -0.2672 0.4677 -0.0003 0.069 Uiso 1 1 calc R
H29C H -0.1416 0.4456 -0.0060 0.069 Uiso 1 1 calc R
C30 C -0.1870(6) 0.6082(6) 0.02823(7) 0.0460(14) Uani 1 1 d .
H30A H -0.2789 0.5581 0.0228 0.069 Uiso 1 1 calc R
H30B H -0.1955 0.6322 0.0404 0.069 Uiso 1 1 calc R
H30C H -0.1447 0.5498 0.0281 0.069 Uiso 1 1 calc R

loop_
_atom_site_aniso_label
_atom_site_aniso_U_11
_atom_site_aniso_U_22
_atom_site_aniso_U_33
_atom_site_aniso_U_23
_atom_site_aniso_U_13
_atom_site_aniso_U_12
Si 0.0497(10) 0.0486(10) 0.0612(10) -0.0112(8) -0.0102(8) 0.0275(9)
N 0.043(3) 0.052(3) 0.063(3) -0.032(3) -0.017(2) 0.029(3)
O 0.056(3) 0.075(3) 0.069(3) -0.027(3) -0.030(2) 0.039(3)
C1 0.038(3) 0.045(3) 0.051(3) -0.017(3) -0.009(3) 0.022(3)
C2 0.027(3) 0.048(3) 0.058(3) -0.023(3) -0.011(2) 0.024(3)
C3 0.027(3) 0.046(3) 0.052(3) -0.025(3) -0.012(2) 0.017(3)
C4 0.033(3) 0.039(3) 0.055(3) -0.017(3) -0.009(3) 0.021(3)
C5 0.028(3) 0.027(3) 0.048(3) -0.006(2) -0.003(2) 0.011(2)
C6 0.027(3) 0.039(3) 0.047(3) -0.006(2) 0.000(2) 0.016(2)
C7 0.056(4) 0.059(4) 0.054(3) -0.013(3) -0.018(3) 0.036(4)
C8 0.037(3) 0.051(4) 0.066(4) -0.020(3) -0.022(3) 0.026(3)
C9 0.029(3) 0.040(3) 0.061(3) -0.005(3) -0.005(3) 0.020(3)
C10 0.025(3) 0.034(3) 0.050(3) -0.011(2) -0.009(2) 0.018(2)
C11 0.029(3) 0.034(3) 0.050(3) -0.009(2) -0.001(2) 0.018(2)
C12 0.036(3) 0.047(3) 0.049(3) -0.011(3) 0.001(3) 0.021(3)
C13 0.035(3) 0.046(4) 0.052(3) -0.015(3) -0.006(3) 0.022(3)
C14 0.043(3) 0.038(3) 0.051(3) -0.017(3) -0.002(3) 0.017(3)
C15 0.044(3) 0.043(3) 0.054(3) -0.014(3) 0.000(3) 0.026(3)
C16 0.053(4) 0.037(3) 0.047(3) -0.012(3) -0.001(3) 0.020(3)
C17 0.065(4) 0.042(3) 0.039(3) -0.019(3) -0.003(3) 0.019(3)
C18 0.033(3) 0.049(4) 0.063(4) -0.011(3) -0.002(3) 0.016(3)
C19 0.041(3) 0.048(3) 0.042(3) -0.019(3) -0.006(3) 0.026(3)
C20 0.126(8) 0.078(6) 0.130(7) -0.059(5) -0.073(6) 0.084(6)
C21 0.071(4) 0.090(5) 0.088(5) 0.005(4) -0.003(4) 0.053(4)
C22 0.126(6) 0.053(4) 0.049(3) -0.005(3) -0.009(4) 0.028(4)
C23 0.042(4) 0.078(5) 0.122(6) -0.018(5) 0.002(4) 0.032(4)
C24 0.071(6) 0.162(10) 0.062(5) 0.020(6) 0.017(4) 0.032(7)
C25 0.079(6) 0.059(5) 0.133(7) 0.024(5) 0.034(6) 0.016(5)
C26 0.061(4) 0.057(4) 0.057(4) -0.012(3) -0.016(3) 0.039(4)
C27 0.048(4) 0.056(4) 0.054(3) -0.016(3) -0.016(3) 0.024(3)
C28 0.057(4) 0.066(4) 0.056(4) -0.024(3) 0.002(3) 0.024(4)
C29 0.032(3) 0.048(4) 0.053(3) -0.019(3) -0.012(3) 0.016(3)
C30 0.041(3) 0.034(3) 0.053(3) 0.001(3) 0.006(3) 0.012(3)

loop_
_atom_type_symbol
_atom_type_description
_atom_type_scat_dispersion_real
_atom_type_scat_dispersion_imag
_atom_type_scat_source
C C 0.0033 0.0016 'International Tables Vol C Tables 4.2.6.8 and 6.1.1.4'
H H 0.0000 0.0000 'International Tables Vol C Tables 4.2.6.8 and 6.1.1.4'
N N 0.0061 0.0033 'International Tables Vol C Tables 4.2.6.8 and 6.1.1.4'
O O 0.0106 0.0060 'International Tables Vol C Tables 4.2.6.8 and 6.1.1.4'
Si Si 0.0817 0.0704 'International Tables Vol C Tables 4.2.6.8 and 6.1.1.4'

loop_
_geom_angle_atom_site_label_1
_geom_angle_atom_site_label_2
_geom_angle_atom_site_label_3
_geom_angle
N Si C22 107.9(3)
N Si C21 110.5(3)
C22 Si C21 112.2(3)
N Si C20 114.2(3)
C22 Si C20 107.8(4)
C21 Si C20 104.3(4)
C1 N C19 103.0(4)
C1 N Si 133.1(4)
C19 N Si 123.9(4)
C13 C1 N 110.9(5)
C13 C1 C2 112.7(5)
N C1 C2 135.4(5)
C3 C2 C1 122.6(5)
C3 C2 C26 112.2(5)
C1 C2 C26 104.1(5)
C3 C2 C11 106.2(4)
C1 C2 C11 96.3(4)
C26 C2 C11 114.8(5)
C2 C3 C4 110.9(5)
C3 C4 C5 112.6(4)
C10 C5 C6 117.5(4)
C10 C5 C4 111.6(4)
C6 C5 C4 114.0(4)
C27 C6 C5 108.8(4)
C27 C6 C29 110.7(5)
C5 C6 C29 113.7(4)
C27 C6 C7 105.8(5)
C5 C6 C7 106.2(4)
C29 C6 C7 111.2(5)
O C7 C8 108.0(5)
O C7 C6 112.0(5)
C8 C7 C6 113.0(5)
C9 C8 C7 111.1(5)
C8 C9 C10 111.9(4)
C5 C10 C30 115.5(4)
C5 C10 C11 105.1(4)
C30 C10 C11 112.0(4)
C5 C10 C9 108.0(4)
C30 C10 C9 107.7(4)
C11 C10 C9 108.3(4)
C12 C11 C10 121.5(4)
C12 C11 C2 106.6(4)
C10 C11 C2 115.5(4)
C13 C12 C11 99.5(4)
C1 C13 C14 109.2(5)
C1 C13 C12 111.8(5)
C14 C13 C12 138.7(5)
C19 C14 C13 105.9(5)
C19 C14 C15 120.8(5)
C13 C14 C15 133.3(6)
C16 C15 C14 118.5(6)
C17 C16 C15 120.4(5)
C16 C17 C18 122.4(5)
C17 C18 C19 117.7(5)
C14 C19 C18 120.3(5)
C14 C19 N 110.8(5)
C18 C19 N 128.9(5)
C25 C22 C24 108.9(6)
C25 C22 C23 106.3(6)
C24 C22 C23 107.8(6)
C25 C22 Si 114.6(5)
C24 C22 Si 111.8(5)
C23 C22 Si 107.0(5)
C28 C27 C6 129.3(6)

loop_
_geom_bond_atom_site_label_1
_geom_bond_atom_site_label_2
_geom_bond_distance
Si N 1.789(5)
Si C22 1.830(6)
Si C21 1.844(6)
Si C20 1.849(6)
N C1 1.428(7)
N C19 1.428(7)
O C7 1.439(7)
C1 C13 1.351(8)
C1 C2 1.539(7)
C2 C3 1.521(7)
C2 C26 1.557(9)
C2 C11 1.588(7)
C3 C4 1.534(7)
C4 C5 1.549(7)
C5 C10 1.534(7)
C5 C6 1.544(7)
C6 C27 1.515(8)
C6 C29 1.549(8)
C6 C7 1.555(8)
C7 C8 1.523(9)
C8 C9 1.514(8)
C9 C10 1.552(7)
C10 C30 1.540(8)
C10 C11 1.544(7)
C11 C12 1.537(7)
C12 C13 1.513(8)
C13 C14 1.406(7)
C14 C19 1.396(8)
C14 C15 1.408(8)
C15 C16 1.385(8)
C16 C17 1.376(9)
C17 C18 1.395(8)
C18 C19 1.401(8)
C22 C25 1.572(7)
C22 C24 1.572(7)
C22 C23 1.593(7)
C27 C28 1.309(9)

loop_
_geom_torsion_atom_site_label_1
_geom_torsion_atom_site_label_2
_geom_torsion_atom_site_label_3
_geom_torsion_atom_site_label_4
_geom_torsion
C22 Si N C1 97.3(6)
C21 Si N C1 -139.7(6)
C20 Si N C1 -22.5(7)
C22 Si N C19 -83.9(5)
C21 Si N C19 39.2(6)
C20 Si N C19 156.4(6)
C19 N C1 C13 -3.3(7)
Si N C1 C13 175.7(5)
C19 N C1 C2 -170.5(7)
Si N C1 C2 8.6(11)
C13 C1 C2 C3 137.1(6)
N C1 C2 C3 -55.9(10)
C13 C1 C2 C26 -94.2(6)
N C1 C2 C26 72.8(8)
C13 C1 C2 C11 23.3(6)
N C1 C2 C11 -169.7(7)
C1 C2 C3 C4 -164.1(5)
C26 C2 C3 C4 70.8(6)
C11 C2 C3 C4 -55.3(6)
C2 C3 C4 C5 57.8(7)
C3 C4 C5 C10 -58.4(6)
C3 C4 C5 C6 165.6(5)
C10 C5 C6 C27 167.2(5)
C4 C5 C6 C27 -59.5(6)
C10 C5 C6 C29 -68.9(6)
C4 C5 C6 C29 64.4(6)
C10 C5 C6 C7 53.7(6)
C4 C5 C6 C7 -173.0(5)
C27 C6 C7 O 68.3(6)
C5 C6 C7 O -176.2(5)
C29 C6 C7 O -52.0(7)
C27 C6 C7 C8 -169.4(5)
C5 C6 C7 C8 -53.9(6)
C29 C6 C7 C8 70.3(6)
O C7 C8 C9 -176.5(5)
C6 C7 C8 C9 59.0(7)
C7 C8 C9 C10 -57.8(7)
C6 C5 C10 C30 66.5(6)
C4 C5 C10 C30 -67.9(6)
C6 C5 C10 C11 -169.6(4)
C4 C5 C10 C11 56.1(5)
C6 C5 C10 C9 -54.1(6)
C4 C5 C10 C9 171.6(4)
C8 C9 C10 C5 53.4(6)
C8 C9 C10 C30 -72.0(6)
C8 C9 C10 C11 166.7(5)
C5 C10 C11 C12 168.4(5)
C30 C10 C11 C12 -65.5(7)
C9 C10 C11 C12 53.2(7)
C5 C10 C11 C2 -59.9(6)
C30 C10 C11 C2 66.2(6)
C9 C10 C11 C2 -175.2(5)
C3 C2 C11 C12 -161.3(5)
C1 C2 C11 C12 -34.7(5)
C26 C2 C11 C12 74.1(6)
C3 C2 C11 C10 60.4(6)
C1 C2 C11 C10 -173.0(5)
C26 C2 C11 C10 -64.2(6)
C10 C11 C12 C13 169.1(5)
C2 C11 C12 C13 33.8(6)
N C1 C13 C14 1.4(7)
C2 C1 C13 C14 171.7(5)
N C1 C13 C12 -173.6(5)
C2 C1 C13 C12 -3.3(7)
C11 C12 C13 C1 -19.2(7)
C11 C12 C13 C14 167.8(7)
C1 C13 C14 C19 1.1(7)
C12 C13 C14 C19 174.2(7)
C1 C13 C14 C15 178.4(7)
C12 C13 C14 C15 -8.5(13)
C19 C14 C15 C16 0.9(9)
C13 C14 C15 C16 -176.0(6)
C14 C15 C16 C17 -0.1(9)
C15 C16 C17 C18 -0.6(9)
C16 C17 C18 C19 0.5(9)
C13 C14 C19 C18 176.6(5)
C15 C14 C19 C18 -1.1(10)
C13 C14 C19 N -3.3(7)
C15 C14 C19 N 179.0(5)
C17 C18 C19 C14 0.3(9)
C17 C18 C19 N -179.7(6)
C1 N C19 C14 4.0(7)
Si N C19 C14 -175.2(5)
C1 N C19 C18 -175.9(6)
Si N C19 C18 4.9(9)
N Si C22 C25 62.9(6)
C21 Si C22 C25 -59.0(6)
C20 Si C22 C25 -173.3(5)
N Si C22 C24 -61.7(6)
C21 Si C22 C24 176.4(5)
C20 Si C22 C24 62.1(6)
N Si C22 C23 -179.5(4)
C21 Si C22 C23 58.6(5)
C20 Si C22 C23 -55.7(5)
C5 C6 C27 C28 135.7(7)
C29 C6 C27 C28 10.1(9)
C7 C6 C27 C28 -110.6(7)
